data_4345043
loop_
_publ_author_name
'Feng, Xun'
'Feng, Yuquan'
'Guo, Nan'
'Sun, Yiling'
'Zhang, Tian'
'Ma, Lufang'
'Wang, Liya'

_publ_section_title
;
 Series d-f Heteronuclear Metal-Organic Frameworks: Color Tunability and
 Luminescent Probe with Switchable Properties.
;
_journal_issue 3
_journal_name_full 'Inorganic chemistry'
_journal_page_first 1713
_journal_page_last 1721
_journal_paper_doi 10.1021/acs.inorgchem.6b02851
_journal_volume 56
_journal_year 2017
_chemical_formula_moiety 'C12 H10 N4 O10 Zn, C10 H8 N2'
_chemical_formula_sum 'C22 H18 N6 O10 Zn'
_chemical_formula_weight 591.79
_space_group_crystal_system triclinic
_space_group_IT_number 2
_space_group_name_Hall '-P 1'
_space_group_name_H-M_alt 'P -1'
_symmetry_space_group_name_Hall '-P 1'
_symmetry_space_group_name_H-M 'P -1'
_atom_sites_solution_hydrogens mixed
_audit_creation_date 2016-09-10
_audit_creation_method
;
Olex2 1.2
(compiled 2015.09.30 svn.r3233 for OlexSys, GUI svn.r5103)
;
_cell_angle_alpha 93.2040(9)
_cell_angle_beta 91.7556(9)
_cell_angle_gamma 102.1990(9)
_cell_formula_units_Z 1
_cell_length_a 5.4593(5)
_cell_length_b 6.3761(6)
_cell_length_c 17.7415(17)
_cell_measurement_reflns_used 4766
_cell_measurement_temperature 293(2)
_cell_measurement_theta_max 27.893
_cell_measurement_theta_min 3.275
_cell_volume 602.11(10)
_computing_cell_refinement 'SAINT v8.27A (Bruker, 2012)'
_computing_data_reduction 'SAINT v8.27A (Bruker, 2012)'
_computing_molecular_graphics 'Olex2 (Dolomanov et al., 2009)'
_computing_publication_material 'Olex2 (Dolomanov et al., 2009)'
_computing_structure_refinement 'ShelXL (Sheldrick, 2015)'
_computing_structure_solution 'SIR2004 (Burla et al., 2007)'
_diffrn_ambient_temperature 293(2)
_diffrn_measured_fraction_theta_full 0.979
_diffrn_measured_fraction_theta_max 0.979
_diffrn_measurement_device_type bruker
_diffrn_radiation_type MoK\a
_diffrn_radiation_wavelength 0.71073
_diffrn_reflns_av_R_equivalents 0.0234
_diffrn_reflns_av_unetI/netI 0.0303
_diffrn_reflns_Laue_measured_fraction_full 0.979
_diffrn_reflns_Laue_measured_fraction_max 0.979
_diffrn_reflns_limit_h_max 6
_diffrn_reflns_limit_h_min -6
_diffrn_reflns_limit_k_max 7
_diffrn_reflns_limit_k_min -7
_diffrn_reflns_limit_l_max 21
_diffrn_reflns_limit_l_min -21
_diffrn_reflns_number 4793
_diffrn_reflns_point_group_measured_fraction_full 0.979
_diffrn_reflns_point_group_measured_fraction_max 0.979
_diffrn_reflns_theta_full 25.242
_diffrn_reflns_theta_max 25.497
_diffrn_reflns_theta_min 3.276
_exptl_absorpt_coefficient_mu 1.091
_exptl_absorpt_correction_type multi-scan
_exptl_crystal_colour colorless
_exptl_crystal_density_diffrn 1.632
_exptl_crystal_description block
_exptl_crystal_F_000 302
_exptl_crystal_size_max 0.51
_exptl_crystal_size_mid 0.35
_exptl_crystal_size_min 0.27
_exptl_transmission_factor_max 0.7571
_exptl_transmission_factor_min 0.6061
_refine_diff_density_max 0.701
_refine_diff_density_min -0.404
_refine_diff_density_rms 0.101
_refine_ls_extinction_method none
_refine_ls_goodness_of_fit_ref 1.193
_refine_ls_hydrogen_treatment mixed
_refine_ls_matrix_type full
_refine_ls_number_parameters 185
_refine_ls_number_reflns 2196
_refine_ls_number_restraints 2
_refine_ls_restrained_S_all 1.193
_refine_ls_R_factor_all 0.0563
_refine_ls_R_factor_gt 0.0554
_refine_ls_shift/su_max 0.000
_refine_ls_shift/su_mean 0.000
_refine_ls_structure_factor_coef Fsqd
_refine_ls_weighting_details 'w=1/[\s^2^(Fo^2^)+(0.0380P)^2^+2.6402P] where P=(Fo^2^+2Fc^2^)/3'
_refine_ls_weighting_scheme calc
_refine_ls_wR_factor_gt 0.1473
_refine_ls_wR_factor_ref 0.1478
_reflns_Friedel_coverage 0.000
_reflns_number_gt 2132
_reflns_number_total 2196
_reflns_threshold_expression 'I > 2\s(I)'
_cod_data_source_file ic6b02851_si_006.cif
_cod_data_source_block zn
_cod_depositor_comments 'Adding full bibliography for 4345043--4345044.cif.'
_cod_database_code 4345043
_shelx_space_group_comment
;
The symmetry employed for this shelxl refinement is uniquely defined
by the following loop, which should always be used as a source of
symmetry information in preference to the above space-group names.
They are only intended as comments.
;
_shelx_estimated_absorpt_t_max 0.757
_shelx_estimated_absorpt_t_min 0.606
_olex2_refinement_description
;
1. Fixed Uiso
 At 1.2 times of:
  All C(H) groups
 At 1.5 times of:
  All C(H,H,H) groups, All O(H,H) groups
2. Restrained distances
 O1W-H1WA = O1W-H1WB
 0.84 with sigma of 0.01
3.a Aromatic/amide H refined with riding coordinates:
 C7(H7), C8(H8), C10(H10), C11(H11)
3.b Idealised Me refined as rotating group:
 C6(H6A,H6B,H6C)
;
_shelx_shelxl_version_number 2014/7
_olex2_submission_special_instructions 'No special instructions were received'

loop_
_space_group_symop_operation_xyz
'x, y, z'
'-x, -y, -z'

loop_
_atom_site_label
_atom_site_type_symbol
_atom_site_fract_x
_atom_site_fract_y
_atom_site_fract_z
_atom_site_U_iso_or_equiv
_atom_site_adp_type
_atom_site_occupancy
_atom_site_site_symmetry_order
_atom_site_calc_flag
_atom_site_refinement_flags_posn
_atom_site_refinement_flags_adp
_atom_site_refinement_flags_occupancy
Zn1 Zn 0.5000 0.5000 0.5000 0.0243(2) Uani 1 2 d S T P
O1 O 0.2673(6) 0.7173(5) 0.53495(19) 0.0336(8) Uani 1 1 d . . .
O2 O 0.2341(7) 0.9562(6) 0.6290(2) 0.0419(9) Uani 1 1 d . . .
O3 O 0.3907(9) 1.0372(7) 0.7654(2) 0.0556(12) Uani 1 1 d . . .
O4 O 0.6587(9) 0.9297(7) 0.8434(2) 0.0561(12) Uani 1 1 d . . .
O1W O 0.2090(6) 0.2207(6) 0.5085(2) 0.0359(8) Uani 1 1 d D . .
H1WA H 0.059(4) 0.229(10) 0.505(4) 0.054 Uiso 1 1 d DR . .
H1WB H 0.233(12) 0.097(4) 0.511(4) 0.054 Uiso 1 1 d DR . .
N1 N 0.5865(7) 0.5383(6) 0.6173(2) 0.0279(8) Uani 1 1 d . . .
N2 N 0.7343(8) 0.6089(7) 0.7355(2) 0.0314(9) Uani 1 1 d . . .
N3 N 0.0439(9) 0.5638(8) 0.8602(2) 0.0429(11) Uani 1 1 d . . .
C1 C 0.3190(9) 0.8000(7) 0.6009(3) 0.0299(10) Uani 1 1 d . . .
C2 C 0.4929(8) 0.7057(7) 0.6486(3) 0.0269(10) Uani 1 1 d . . .
C3 C 0.5796(9) 0.7505(8) 0.7230(3) 0.0307(10) Uani 1 1 d . . .
C4 C 0.5471(11) 0.9109(9) 0.7831(3) 0.0400(12) Uani 1 1 d . . .
C5 C 0.7333(9) 0.4850(7) 0.6710(3) 0.0285(10) Uani 1 1 d . . .
C6 C 0.8755(10) 0.3112(9) 0.6619(3) 0.0385(12) Uani 1 1 d . . .
H6A H 0.8799 0.2425 0.7086 0.058 Uiso 1 1 calc GR . .
H6B H 1.0436 0.3715 0.6485 0.058 Uiso 1 1 calc GR . .
H6C H 0.7948 0.2072 0.6228 0.058 Uiso 1 1 calc GR . .
C7 C 0.1075(11) 0.7029(10) 0.9197(3) 0.0455(14) Uani 1 1 d . . .
H7 H 0.0294 0.8190 0.9240 0.055 Uiso 1 1 calc R . .
C8 C 0.2826(11) 0.6857(9) 0.9757(3) 0.0434(13) Uani 1 1 d . . .
H8 H 0.3189 0.7876 1.0164 0.052 Uiso 1 1 calc R . .
C9 C 0.4039(10) 0.5146(9) 0.9707(3) 0.0363(11) Uani 1 1 d . . .
C10 C 0.3394(13) 0.3682(11) 0.9087(3) 0.0581(18) Uani 1 1 d . . .
H10 H 0.4159 0.2516 0.9025 0.070 Uiso 1 1 calc R . .
C11 C 0.1592(14) 0.3989(12) 0.8563(4) 0.063(2) Uani 1 1 d . . .
H11 H 0.1156 0.2978 0.8157 0.076 Uiso 1 1 calc R . .

loop_
_atom_site_aniso_label
_atom_site_aniso_U_11
_atom_site_aniso_U_22
_atom_site_aniso_U_33
_atom_site_aniso_U_23
_atom_site_aniso_U_13
_atom_site_aniso_U_12
Zn1 0.0270(4) 0.0267(4) 0.0205(4) -0.0008(3) -0.0050(3) 0.0099(3)
O1 0.0349(18) 0.0371(19) 0.0322(18) -0.0022(14) -0.0099(14) 0.0186(15)
O2 0.053(2) 0.042(2) 0.038(2) -0.0015(16) -0.0045(17) 0.0316(18)
O3 0.081(3) 0.056(3) 0.041(2) -0.0101(19) -0.007(2) 0.046(2)
O4 0.077(3) 0.062(3) 0.033(2) -0.0141(19) -0.017(2) 0.030(2)
O1W 0.0230(16) 0.044(2) 0.039(2) 0.0149(17) -0.0068(14) 0.0010(16)
N1 0.035(2) 0.027(2) 0.0238(19) -0.0014(15) -0.0052(16) 0.0141(17)
N2 0.037(2) 0.036(2) 0.024(2) -0.0024(16) -0.0046(16) 0.0165(18)
N3 0.048(3) 0.057(3) 0.030(2) 0.000(2) -0.0118(19) 0.026(2)
C1 0.034(2) 0.029(2) 0.030(2) 0.0025(19) -0.003(2) 0.016(2)
C2 0.029(2) 0.025(2) 0.027(2) -0.0026(18) -0.0027(18) 0.0108(18)
C3 0.038(3) 0.033(2) 0.025(2) 0.0016(19) -0.0022(19) 0.015(2)
C4 0.049(3) 0.043(3) 0.030(3) -0.006(2) -0.001(2) 0.017(2)
C5 0.033(2) 0.029(2) 0.025(2) -0.0002(18) -0.0038(18) 0.0121(19)
C6 0.041(3) 0.043(3) 0.037(3) 0.000(2) -0.002(2) 0.024(2)
C7 0.052(3) 0.048(3) 0.043(3) 0.002(2) -0.010(3) 0.027(3)
C8 0.053(3) 0.043(3) 0.036(3) -0.006(2) -0.011(2) 0.020(3)
C9 0.039(3) 0.045(3) 0.029(3) 0.002(2) -0.005(2) 0.019(2)
C10 0.073(4) 0.067(4) 0.044(3) -0.018(3) -0.025(3) 0.047(4)
C11 0.082(5) 0.074(4) 0.043(3) -0.024(3) -0.029(3) 0.047(4)

loop_
_atom_type_symbol
_atom_type_description
_atom_type_scat_dispersion_real
_atom_type_scat_dispersion_imag
_atom_type_scat_source
C C 0.0033 0.0016 'International Tables Vol C Tables 4.2.6.8 and 6.1.1.4'
H H 0.0000 0.0000 'International Tables Vol C Tables 4.2.6.8 and 6.1.1.4'
N N 0.0061 0.0033 'International Tables Vol C Tables 4.2.6.8 and 6.1.1.4'
O O 0.0106 0.0060 'International Tables Vol C Tables 4.2.6.8 and 6.1.1.4'
Zn Zn 0.2839 1.4301 'International Tables Vol C Tables 4.2.6.8 and 6.1.1.4'

loop_
_geom_angle_atom_site_label_1
_geom_angle_atom_site_label_2
_geom_angle_atom_site_label_3
_geom_angle
_geom_angle_site_symmetry_1
_geom_angle_site_symmetry_3
O1 Zn1 O1 180.0(2) 2_666 .
O1W Zn1 O1 93.54(14) . .
O1W Zn1 O1 93.54(14) 2_666 2_666
O1W Zn1 O1 86.46(14) 2_666 .
O1W Zn1 O1 86.46(14) . 2_666
O1W Zn1 O1W 180.0 . 2_666
N1 Zn1 O1 100.93(13) 2_666 .
N1 Zn1 O1 79.07(13) 2_666 2_666
N1 Zn1 O1 79.07(13) . .
N1 Zn1 O1 100.93(13) . 2_666
N1 Zn1 O1W 93.93(15) 2_666 2_666
N1 Zn1 O1W 86.07(15) 2_666 .
N1 Zn1 O1W 86.07(15) . 2_666
N1 Zn1 O1W 93.93(15) . .
N1 Zn1 N1 180.0 . 2_666
C1 O1 Zn1 113.8(3) . .
Zn1 O1W H1WA 120(5) . .
Zn1 O1W H1WB 124(5) . .
H1WA O1W H1WB 115(6) . .
C2 N1 Zn1 109.9(3) . .
C5 N1 Zn1 142.7(3) . .
C5 N1 C2 106.0(4) . .
C5 N2 C3 108.0(4) . .
C7 N3 C11 116.1(5) . .
O1 C1 O2 124.6(4) . .
O1 C1 C2 116.8(4) . .
O2 C1 C2 118.6(4) . .
N1 C2 C1 118.2(4) . .
N1 C2 C3 109.8(4) . .
C3 C2 C1 131.9(4) . .
N2 C3 C2 105.1(4) . .
N2 C3 C4 120.6(4) . .
C2 C3 C4 134.2(4) . .
O3 C4 C3 115.7(4) . .
O4 C4 O3 122.1(5) . .
O4 C4 C3 122.2(5) . .
N1 C5 N2 111.0(4) . .
N1 C5 C6 124.7(4) . .
N2 C5 C6 124.3(4) . .
C5 C6 H6A 109.5 . .
C5 C6 H6B 109.5 . .
C5 C6 H6C 109.5 . .
H6A C6 H6B 109.5 . .
H6A C6 H6C 109.5 . .
H6B C6 H6C 109.5 . .
N3 C7 H7 117.9 . .
N3 C7 C8 124.1(5) . .
C8 C7 H7 117.9 . .
C7 C8 H8 120.3 . .
C7 C8 C9 119.3(5) . .
C9 C8 H8 120.3 . .
C8 C9 C9 122.4(6) . 2_667
C10 C9 C8 117.2(5) . .
C10 C9 C9 120.4(6) . 2_667
C9 C10 H10 120.6 . .
C11 C10 C9 118.9(5) . .
C11 C10 H10 120.6 . .
N3 C11 C10 124.4(6) . .
N3 C11 H11 117.8 . .
C10 C11 H11 117.8 . .

loop_
_geom_bond_atom_site_label_1
_geom_bond_atom_site_label_2
_geom_bond_distance
_geom_bond_site_symmetry_2
Zn1 O1 2.148(3) .
Zn1 O1 2.148(3) 2_666
Zn1 O1W 2.137(3) .
Zn1 O1W 2.137(3) 2_666
Zn1 N1 2.109(4) 2_666
Zn1 N1 2.109(4) .
O1 C1 1.254(6) .
O2 C1 1.269(6) .
O3 C4 1.334(7) .
O4 C4 1.203(7) .
O1W H1WA 0.835(10) .
O1W H1WB 0.831(10) .
N1 C2 1.375(6) .
N1 C5 1.330(6) .
N2 C3 1.382(6) .
N2 C5 1.352(6) .
N3 C7 1.329(7) .
N3 C11 1.334(8) .
C1 C2 1.493(6) .
C2 C3 1.382(6) .
C3 C4 1.476(7) .
C5 C6 1.486(6) .
C6 H6A 0.9600 .
C6 H6B 0.9600 .
C6 H6C 0.9600 .
C7 H7 0.9300 .
C7 C8 1.383(8) .
C8 H8 0.9300 .
C8 C9 1.391(7) .
C9 C9 1.501(9) 2_667
C9 C10 1.388(8) .
C10 H10 0.9300 .
C10 C11 1.384(8) .
C11 H11 0.9300 .

loop_
_geom_hbond_atom_site_label_D
_geom_hbond_atom_site_label_H
_geom_hbond_atom_site_label_A
_geom_hbond_distance_DH
_geom_hbond_distance_HA
_geom_hbond_distance_DA
_geom_hbond_angle_DHA
_geom_hbond_site_symmetry_A
O1W H1WA O1 0.835(10) 2.00(2) 2.803(5) 162(6) 2_566
O1W H1WB O2 0.831(10) 2.32(6) 2.815(5) 119(6) 1_545

loop_
_geom_torsion_atom_site_label_1
_geom_torsion_atom_site_label_2
_geom_torsion_atom_site_label_3
_geom_torsion_atom_site_label_4
_geom_torsion
_geom_torsion_site_symmetry_1
_geom_torsion_site_symmetry_4
Zn1 O1 C1 O2 168.6(4) . .
Zn1 O1 C1 C2 -11.4(6) . .
Zn1 N1 C2 C1 10.2(5) . .
Zn1 N1 C2 C3 -171.5(3) . .
Zn1 N1 C5 N2 165.3(4) . .
Zn1 N1 C5 C6 -15.3(9) . .
O1 C1 C2 N1 0.8(7) . .
O1 C1 C2 C3 -177.0(5) . .
O2 C1 C2 N1 -179.2(4) . .
O2 C1 C2 C3 3.0(8) . .
N1 C2 C3 N2 1.6(6) . .
N1 C2 C3 C4 178.7(6) . .
N2 C3 C4 O3 -179.0(5) . .
N2 C3 C4 O4 2.6(9) . .
N3 C7 C8 C9 0.4(10) . .
C1 C2 C3 N2 179.5(5) . .
C1 C2 C3 C4 -3.3(10) . .
C2 N1 C5 N2 0.9(6) . .
C2 N1 C5 C6 -179.6(5) . .
C2 C3 C4 O3 4.2(9) . .
C2 C3 C4 O4 -174.2(6) . .
C3 N2 C5 N1 0.0(6) . .
C3 N2 C5 C6 -179.4(5) . .
C5 N1 C2 C1 -179.8(4) . .
C5 N1 C2 C3 -1.6(6) . .
C5 N2 C3 C2 -1.0(6) . .
C5 N2 C3 C4 -178.6(5) . .
C7 N3 C11 C10 -1.2(12) . .
C7 C8 C9 C9 180.0(7) . 2_667
C7 C8 C9 C10 -0.3(9) . .
C8 C9 C10 C11 -0.5(11) . .
C9 C9 C10 C11 179.3(7) 2_667 .
C9 C10 C11 N3 1.3(13) . .
C11 N3 C7 C8 0.3(10) . .
